data_1537548
loop_
_publ_author_name
'Krausse, J.'
'Rentsch, J.'

_publ_section_title
;
 Untersuchungen ueber die mikroheterogene Struktur von Pb F2 - Be F2 -
 Modellglaesern
;
_journal_name_full Silikattechnik
_journal_page_first 44
_journal_page_last 48
_journal_volume 19
_journal_year 1968
_chemical_formula_sum 'Be F4 Pb'
_chemical_name_systematic 'Pb (Be F4)'
_space_group_IT_number 62
_symmetry_space_group_name_Hall '-P 2ac 2n'
_symmetry_space_group_name_H-M 'P n m a'
_cell_angle_alpha 90
_cell_angle_beta 90
_cell_angle_gamma 90
_cell_formula_units_Z 4
_cell_length_a 8.31
_cell_length_b 5.35
_cell_length_c 6.37
_cell_volume 283.201
_citation_journal_id_ASTM SITKA7
_cod_data_source_file Krausse_SITKA7_1968_116.cif
_cod_data_source_block Be1F4Pb1
_cod_original_cell_volume 283.2007
_cod_original_formula_sum 'Be1 F4 Pb1'
_cod_database_code 1537548

loop_
_symmetry_equiv_pos_as_xyz
x,y,z
-x+1/2,-y,z+1/2
x+1/2,-y+1/2,-z+1/2
-x,y+1/2,-z
-x,-y,-z
x-1/2,y,-z-1/2
-x-1/2,y-1/2,z-1/2
x,-y-1/2,z

loop_
_atom_site_label
_atom_site_type_symbol
_atom_site_fract_x
_atom_site_fract_y
_atom_site_fract_z
_atom_site_occupancy
_atom_site_U_iso_or_equiv
F2 F-1 0.189 0.25 0.533 1 0.0
F3 F-1 0.36 0.25 0.855 1 0.0
F1 F-1 0.073 0.012 0.824 1 0.0
Be1 Be+2 0.178 0.25 0.815 1 0.0
Pb1 Pb+2 0.1953 0.25 0.1644 1 0.0
